data_7700099
loop_
_publ_author_name
'Damjanovi\'c, Vladimir'
'Pisk, Jana'
'Kuzman, Dino'
'Agustin, Dominique'
'Vrdoljak, Vi\<snja'
'Stilinovi\'c, Vladimir'
'Cindri\'c, Marina'

_publ_section_title
;
 The synthesis, structure and catalytic properties of the
 [Mo<sub>7</sub>O<sub>24</sub>(\m-Mo<sub>8</sub>O<sub>26</sub>)Mo<sub>7</sub>O<sub>24</sub>]<sup>16-</sup>
 anion formed via two intermediate heptamolybdates
 [Co(en)<sub>3</sub>]<sub>2</sub>[NaMo<sub>7</sub>O<sub>24</sub>]Cl&#x00B7;nH<sub>2</sub>O
 and
 (H<sub>3</sub>O)[Co(en)<sub>3</sub>]<sub>2</sub>[Mo<sub>7</sub>O<sub>24</sub>]Cl&#x00B7;9H<sub>2</sub>O.
;
_journal_issue 27
_journal_name_full 'Dalton transactions (Cambridge, England : 2003)'
_journal_page_first 9974
_journal_page_last 9983
_journal_paper_doi 10.1039/c9dt01625b
_journal_volume 48
_journal_year 2019
_chemical_formula_sum 'C6 H24 Cl Co N4 O8'
_chemical_formula_weight 374.67
_space_group_crystal_system orthorhombic
_space_group_IT_number 19
_space_group_name_Hall 'P 2ac 2ab'
_space_group_name_H-M_alt 'P 21 21 21'
_symmetry_space_group_name_Hall 'P 2ac 2ab'
_symmetry_space_group_name_H-M 'P 21 21 21'
_atom_sites_solution_hydrogens mixed
_audit_creation_method SHELXL-2014/7
_audit_update_record
;
2019-03-21 deposited with the CCDC.    2019-05-13 downloaded from the CCDC.
;
_cell_angle_alpha 90
_cell_angle_beta 90
_cell_angle_gamma 90
_cell_formula_units_Z 4
_cell_length_a 6.3320(3)
_cell_length_b 11.9658(5)
_cell_length_c 20.2599(11)
_cell_measurement_reflns_used 3725
_cell_measurement_temperature 295(2)
_cell_measurement_theta_max 37.0286
_cell_measurement_theta_min 3.9420
_cell_volume 1535.04(13)
_computing_cell_refinement
;
CrysAlis RED, Oxford Diffraction Ltd.,
Version 1.171.32.29 (release 10-06-2008 CrysAlis171 .NET)
(compiled Jun 10 2008,16:49:55)
;
_computing_data_collection
;
CrysAlis CCD, Oxford Diffraction Ltd.,
Version 1.171.32.29 (release 10-06-2008 CrysAlis171 .NET)
(compiled Jun 10 2008,16:49:55)
;
_computing_data_reduction
;
CrysAlis RED, Oxford Diffraction Ltd.,
Version 1.171.32.29 (release 10-06-2008 CrysAlis171 .NET)
(compiled Jun 10 2008,16:49:55)
;
_computing_molecular_graphics
;
Mercury CSD 3.10.3 (Build 205818) 
Created on uto kol 14 05:36:29 2018
;
_computing_publication_material 'PARST (Nardelli, 1983)'
_computing_structure_refinement 'SHELXL-2014/7 (Sheldrick, 2014)'
_computing_structure_solution 'SHELXS-2014/7 (Sheldrick, 2014)'
_diffrn_ambient_temperature 295(2)
_diffrn_detector_area_resol_mean 16.3426
_diffrn_measured_fraction_theta_full 0.983
_diffrn_measured_fraction_theta_max 0.976
_diffrn_measurement_device_type 'Oxford Diffraction Xcalibur Kappa CCD'
_diffrn_radiation_monochromator graphite
_diffrn_radiation_type 'Mo K\a'
_diffrn_radiation_wavelength 0.7107
_diffrn_reflns_av_R_equivalents 0.0404
_diffrn_reflns_av_unetI/netI 0.0656
_diffrn_reflns_Laue_measured_fraction_full 0.983
_diffrn_reflns_Laue_measured_fraction_max 0.976
_diffrn_reflns_limit_h_max 8
_diffrn_reflns_limit_h_min -8
_diffrn_reflns_limit_k_max 15
_diffrn_reflns_limit_k_min -15
_diffrn_reflns_limit_l_max 24
_diffrn_reflns_limit_l_min -23
_diffrn_reflns_number 7267
_diffrn_reflns_point_group_measured_fraction_full 0.985
_diffrn_reflns_point_group_measured_fraction_max 0.978
_diffrn_reflns_theta_full 25.242
_diffrn_reflns_theta_max 26.996
_diffrn_reflns_theta_min 3.956
_diffrn_source 'fine-focus sealed tube'
_exptl_absorpt_coefficient_mu 1.332
_exptl_absorpt_correction_T_max 1.00000
_exptl_absorpt_correction_T_min 0.49530
_exptl_absorpt_correction_type multi-scan
_exptl_absorpt_process_details
;
CrysAlis RED, Oxford Diffraction Ltd.,
Version 1.171.32.29 (release 10-06-2008 CrysAlis171 .NET)
(compiled Jun 10 2008,16:49:55)
Empirical absorption correction using spherical harmonics,
 implemented in SCALE3 ABSPACK scaling algorithm.
;
_exptl_crystal_colour red
_exptl_crystal_density_diffrn 1.621
_exptl_crystal_description plate
_exptl_crystal_F_000 784
_exptl_crystal_size_max 0.53
_exptl_crystal_size_mid 0.45
_exptl_crystal_size_min 0.07
_refine_diff_density_max 0.704
_refine_diff_density_min -0.347
_refine_diff_density_rms 0.067
_refine_ls_abs_structure_details
;
 Flack x determined using 944 quotients [(I+)-(I-)]/[(I+)+(I-)]
 (Parsons, Flack and Wagner, Acta Cryst. B69 (2013) 249-259).
;
_refine_ls_abs_structure_Flack -0.011(16)
_refine_ls_extinction_method none
_refine_ls_goodness_of_fit_ref 0.935
_refine_ls_hydrogen_treatment mixed
_refine_ls_matrix_type full
_refine_ls_number_parameters 213
_refine_ls_number_reflns 3271
_refine_ls_number_restraints 8
_refine_ls_restrained_S_all 0.936
_refine_ls_R_factor_all 0.0435
_refine_ls_R_factor_gt 0.0332
_refine_ls_shift/su_max 0.001
_refine_ls_shift/su_mean 0.000
_refine_ls_structure_factor_coef Fsqd
_refine_ls_weighting_details 'w=1/[\s^2^(Fo^2^)+(0.0292P)^2^] where P=(Fo^2^+2Fc^2^)/3'
_refine_ls_weighting_scheme calc
_refine_ls_wR_factor_gt 0.0655
_refine_ls_wR_factor_ref 0.0669
_reflns_Friedel_coverage 0.722
_reflns_Friedel_fraction_full 0.989
_reflns_Friedel_fraction_max 0.981
_reflns_number_gt 2651
_reflns_number_total 3271
_reflns_threshold_expression 'I > 2\s(I)'
_cod_data_source_file c9dt01625b2.cif
_cod_data_source_block Co(ox)(en2)Cl
_cod_depositor_comments 'Adding full bibliography for 7700094--7700099.cif.'
_cod_database_code 7700099
_shelx_shelxl_version_number 2014/7
_shelx_space_group_comment
;
The symmetry employed for this shelxl refinement is uniquely defined
by the following loop, which should always be used as a source of
symmetry information in preference to the above space-group names.
They are only intended as comments.
;

loop_
_space_group_symop_operation_xyz
'x, y, z'
'-x+1/2, -y, z+1/2'
'x+1/2, -y+1/2, -z'
'-x, y+1/2, -z+1/2'

loop_
_atom_site_label
_atom_site_type_symbol
_atom_site_fract_x
_atom_site_fract_y
_atom_site_fract_z
_atom_site_U_iso_or_equiv
_atom_site_adp_type
_atom_site_occupancy
_atom_site_site_symmetry_order
_atom_site_calc_flag
_atom_site_refinement_flags_posn
_atom_site_refinement_flags_adp
O5 O 0.6785(9) -0.1205(4) 0.94087(19) 0.0614(11) Uani 1 1 d D .
O6 O 0.3055(8) 0.3007(4) 0.9527(2) 0.0628(11) Uani 1 1 d D .
O7 O 0.9771(7) 0.4207(4) 1.00474(19) 0.0574(11) Uani 1 1 d D .
O8 O 0.5625(9) 0.6662(4) 0.9863(3) 0.0802(15) Uani 1 1 d D .
H6 H 1.090(8) 0.388(6) 0.983(3) 0.11(3) Uiso 1 1 d D .
H1 H 0.602(8) -0.060(3) 0.952(3) 0.06(2) Uiso 1 1 d D .
H5 H 0.866(7) 0.427(6) 0.974(2) 0.09(2) Uiso 1 1 d D .
H2 H 0.644(11) -0.188(3) 0.957(3) 0.08(2) Uiso 1 1 d D .
H7 H 0.604(19) 0.595(5) 0.973(5) 0.20(5) Uiso 1 1 d D .
H8 H 0.445(8) 0.641(6) 1.010(3) 0.09(3) Uiso 1 1 d D .
H4 H 0.398(8) 0.343(5) 0.927(2) 0.08(2) Uiso 1 1 d D .
H3 H 0.367(12) 0.231(4) 0.962(3) 0.12(3) Uiso 1 1 d D .
Co1 Co 0.82539(9) 0.06249(4) 0.76377(3) 0.01920(14) Uani 1 1 d . .
O4 O 0.3294(5) -0.1228(2) 0.79342(14) 0.0316(7) Uani 1 1 d . .
O1 O 0.8288(5) -0.0832(2) 0.72423(12) 0.0232(6) Uani 1 1 d . .
N2 N 0.8138(6) 0.2031(3) 0.81158(14) 0.0230(7) Uani 1 1 d . .
H2A H 0.9131 0.2494 0.7967 0.028 Uiso 1 1 calc R U
H2B H 0.6885 0.2353 0.8058 0.028 Uiso 1 1 calc R U
C5 C 0.6623(7) -0.1395(3) 0.73760(19) 0.0214(8) Uani 1 1 d . .
O2 O 0.5507(4) 0.0220(2) 0.79623(14) 0.0249(7) Uani 1 1 d . .
O3 O 0.6305(5) -0.2366(2) 0.72106(14) 0.0305(8) Uani 1 1 d . .
N1 N 0.9612(6) 0.0016(3) 0.84241(16) 0.0239(8) Uani 1 1 d . .
H1A H 0.8729 -0.0444 0.8632 0.029 Uiso 1 1 calc R U
H1B H 1.0755 -0.0371 0.8309 0.029 Uiso 1 1 calc R U
N4 N 0.6968(6) 0.1274(3) 0.68500(15) 0.0239(8) Uani 1 1 d . .
H4A H 0.5950 0.0827 0.6702 0.029 Uiso 1 1 calc R U
H4B H 0.6394 0.1932 0.6949 0.029 Uiso 1 1 calc R U
N3 N 1.0917(5) 0.0981(3) 0.72256(16) 0.0237(8) Uani 1 1 d . .
H3A H 1.1794 0.1271 0.7523 0.028 Uiso 1 1 calc R U
H3B H 1.1502 0.0362 0.7065 0.028 Uiso 1 1 calc R U
C4 C 0.8593(8) 0.1423(4) 0.6333(2) 0.0357(12) Uani 1 1 d . .
H4C H 0.8149 0.1983 0.6016 0.043 Uiso 1 1 calc R U
H4D H 0.8837 0.0725 0.6101 0.043 Uiso 1 1 calc R U
C6 C 0.4975(6) -0.0770(3) 0.77928(19) 0.0217(9) Uani 1 1 d . .
C1 C 1.0217(8) 0.0946(4) 0.8869(2) 0.0347(12) Uani 1 1 d . .
H1C H 1.1548 0.1271 0.8731 0.042 Uiso 1 1 calc R U
H1D H 1.0364 0.0680 0.9319 0.042 Uiso 1 1 calc R U
C3 C 1.0565(7) 0.1794(4) 0.6685(2) 0.0301(11) Uani 1 1 d . .
H3C H 1.1757 0.1797 0.6384 0.036 Uiso 1 1 calc R U
H3D H 1.0386 0.2541 0.6861 0.036 Uiso 1 1 calc R U
C2 C 0.8484(9) 0.1791(4) 0.88242(19) 0.0343(11) Uani 1 1 d . .
H2C H 0.7202 0.1499 0.9022 0.041 Uiso 1 1 calc R U
H2D H 0.8881 0.2468 0.9056 0.041 Uiso 1 1 calc R U
Cl Cl 0.6443(2) 0.45884(10) 0.88773(5) 0.0402(3) Uani 1 1 d . .

loop_
_atom_site_aniso_label
_atom_site_aniso_U_11
_atom_site_aniso_U_22
_atom_site_aniso_U_33
_atom_site_aniso_U_23
_atom_site_aniso_U_13
_atom_site_aniso_U_12
O5 0.072(3) 0.051(3) 0.061(2) 0.008(2) 0.016(3) 0.004(3)
O6 0.057(3) 0.064(3) 0.067(3) 0.011(2) 0.013(2) -0.005(3)
O7 0.050(3) 0.072(3) 0.050(2) -0.001(2) -0.012(2) 0.011(3)
O8 0.085(4) 0.058(3) 0.098(4) -0.008(3) 0.015(3) -0.017(3)
Co1 0.0155(2) 0.0171(2) 0.0250(2) -0.0016(2) 0.0005(3) -0.0009(3)
O4 0.0196(15) 0.0290(15) 0.0464(17) -0.0021(14) 0.0060(16) -0.0057(16)
O1 0.0161(12) 0.0202(14) 0.0333(15) -0.0050(12) 0.0024(14) 0.0000(14)
N2 0.0209(18) 0.0203(17) 0.0277(18) -0.0016(14) 0.0006(18) -0.0001(18)
C5 0.0177(19) 0.0183(18) 0.0281(19) 0.0024(18) -0.010(2) 0.0020(17)
O2 0.0186(15) 0.0203(15) 0.0358(17) -0.0027(13) 0.0047(13) -0.0024(12)
O3 0.0260(18) 0.0183(15) 0.0474(19) -0.0058(14) -0.0029(15) 0.0003(13)
N1 0.0220(19) 0.0236(19) 0.0260(19) -0.0035(16) 0.0032(16) 0.0013(16)
N4 0.0225(19) 0.0204(17) 0.0289(17) -0.0021(15) -0.0016(18) 0.0008(17)
N3 0.0180(16) 0.0218(18) 0.031(2) -0.0028(15) 0.0030(15) -0.0023(13)
C4 0.040(3) 0.041(3) 0.027(2) 0.004(2) -0.001(2) -0.002(3)
C6 0.0161(19) 0.019(2) 0.030(2) 0.0023(18) -0.0036(17) -0.0008(17)
C1 0.042(3) 0.030(3) 0.032(3) 0.000(2) -0.010(2) 0.000(2)
C3 0.030(3) 0.029(3) 0.032(3) 0.007(2) 0.006(2) -0.005(2)
C2 0.049(3) 0.030(2) 0.024(2) -0.0074(19) -0.007(2) 0.007(3)
Cl 0.0363(7) 0.0392(7) 0.0451(7) 0.0102(5) -0.0023(6) 0.0001(6)

loop_
_atom_type_symbol
_atom_type_description
_atom_type_scat_dispersion_real
_atom_type_scat_dispersion_imag
_atom_type_scat_source
C C 0.0033 0.0016 'International Tables Vol C Tables 4.2.6.8 and 6.1.1.4'
H H 0.0000 0.0000 'International Tables Vol C Tables 4.2.6.8 and 6.1.1.4'
N N 0.0061 0.0033 'International Tables Vol C Tables 4.2.6.8 and 6.1.1.4'
O O 0.0106 0.0060 'International Tables Vol C Tables 4.2.6.8 and 6.1.1.4'
Cl Cl 0.1484 0.1585 'International Tables Vol C Tables 4.2.6.8 and 6.1.1.4'
Co Co 0.3494 0.9721 'International Tables Vol C Tables 4.2.6.8 and 6.1.1.4'

loop_
_geom_angle_atom_site_label_1
_geom_angle_atom_site_label_2
_geom_angle_atom_site_label_3
_geom_angle
O1 Co1 O2 85.65(12)
O1 Co1 N3 90.57(13)
O2 Co1 N3 174.23(14)
O1 Co1 N2 174.54(12)
O2 Co1 N2 90.77(14)
N3 Co1 N2 93.30(15)
O1 Co1 N1 89.80(12)
O2 Co1 N1 91.45(14)
N3 Co1 N1 92.90(15)
N2 Co1 N1 86.17(13)
O1 Co1 N4 91.43(12)
O2 Co1 N4 90.14(15)
N3 Co1 N4 85.58(16)
N2 Co1 N4 92.69(13)
N1 Co1 N4 178.05(16)
C5 O1 Co1 112.4(2)
C2 N2 Co1 108.0(2)
O3 C5 O1 125.2(4)
O3 C5 C6 120.0(4)
O1 C5 C6 114.8(3)
C6 O2 Co1 112.3(3)
C1 N1 Co1 109.2(2)
C4 N4 Co1 109.7(3)
C3 N3 Co1 109.5(3)
N4 C4 C3 106.1(3)
O4 C6 O2 125.3(4)
O4 C6 C5 119.9(4)
O2 C6 C5 114.8(3)
N1 C1 C2 106.4(4)
N3 C3 C4 106.3(3)
N2 C2 C1 107.4(4)

loop_
_geom_bond_atom_site_label_1
_geom_bond_atom_site_label_2
_geom_bond_distance
Co1 O1 1.919(2)
Co1 O2 1.922(3)
Co1 N3 1.929(3)
Co1 N2 1.943(3)
Co1 N1 1.952(3)
Co1 N4 1.953(3)
O4 C6 1.231(5)
O1 C5 1.280(5)
N2 C2 1.480(5)
C5 O3 1.226(4)
C5 C6 1.537(6)
O2 C6 1.279(5)
N1 C1 1.483(5)
N4 C4 1.479(6)
N3 C3 1.482(5)
C4 C3 1.505(6)
C1 C2 1.495(7)
